data_4501005
loop_
_publ_author_name
'Liu, Qing-Yan'
'Wang, Yu-Ling'
'Zhang, Na'
'Jiang, Yun-Liang'
'Wei, Jia-Jia'
'Luo, Feng'

_publ_section_title
;
 Spontaneous Resolution in the Ionothermal Synthesis of Homochiral Zn(II)
 Metal--Organic Frameworks with (10,3)-aTopology Constructed from Achiral
 5-Sulfoisophthalate
;
_journal_issue 9
_journal_name_full 'Crystal Growth &amp; Design'
_journal_page_first 3717
_journal_paper_doi 10.1021/cg200606r
_journal_volume 11
_journal_year 2011
_chemical_formula_sum 'C17 H18 N4 O7 S Zn'
_chemical_formula_weight 487.78
_chemical_name_systematic
; 
 ? 
;
_space_group_IT_number 19
_symmetry_cell_setting orthorhombic
_symmetry_space_group_name_Hall 'P 2ac 2ab'
_symmetry_space_group_name_H-M 'P 21 21 21'
_atom_sites_solution_hydrogens geom
_atom_sites_solution_primary direct
_atom_sites_solution_secondary difmap
_audit_creation_method SHELXL-97
_cell_angle_alpha 90.00
_cell_angle_beta 90.00
_cell_angle_gamma 90.00
_cell_formula_units_Z 4
_cell_length_a 8.1331(6)
_cell_length_b 14.6556(10)
_cell_length_c 16.8257(12)
_cell_measurement_reflns_used 5724
_cell_measurement_temperature 296(2)
_cell_measurement_theta_max 27.48
_cell_measurement_theta_min 2.79
_cell_volume 2005.5(2)
_computing_cell_refinement 'SAINT (Bruker, 2008)'
_computing_data_collection 'APEX2 (Bruker, 2008)'
_computing_data_reduction 'SAINT (Bruker, 2008)'
_computing_molecular_graphics 'Bruker SHELXTL'
_computing_publication_material 'Bruker SHELXTL'
_computing_structure_refinement 'SHELXL-97 (Sheldrick, 2008)'
_computing_structure_solution 'SHELXS-97 (Sheldrick, 2008)'
_diffrn_ambient_temperature 296(2)
_diffrn_measured_fraction_theta_full 0.995
_diffrn_measured_fraction_theta_max 0.995
_diffrn_measurement_device_type 'Bruker APEX II'
_diffrn_measurement_method '\w scans'
_diffrn_radiation_monochromator graphite
_diffrn_radiation_source 'fine-focus sealed tube'
_diffrn_radiation_type MoK\a
_diffrn_radiation_wavelength 0.71073
_diffrn_reflns_av_R_equivalents 0.0234
_diffrn_reflns_av_sigmaI/netI 0.0417
_diffrn_reflns_limit_h_max 10
_diffrn_reflns_limit_h_min -8
_diffrn_reflns_limit_k_max 17
_diffrn_reflns_limit_k_min -19
_diffrn_reflns_limit_l_max 21
_diffrn_reflns_limit_l_min -21
_diffrn_reflns_number 10673
_diffrn_reflns_theta_full 27.65
_diffrn_reflns_theta_max 27.65
_diffrn_reflns_theta_min 1.84
_exptl_absorpt_coefficient_mu 1.377
_exptl_absorpt_correction_T_max 0.8413
_exptl_absorpt_correction_T_min 0.7608
_exptl_absorpt_correction_type multi-scan
_exptl_absorpt_process_details '(SADABS; Bruker 2008)'
_exptl_crystal_colour Colorless
_exptl_crystal_density_diffrn 1.615
_exptl_crystal_density_method 'not measured'
_exptl_crystal_description Prism
_exptl_crystal_F_000 1000
_exptl_crystal_size_max 0.21
_exptl_crystal_size_mid 0.18
_exptl_crystal_size_min 0.13
_refine_diff_density_max 0.308
_refine_diff_density_min -0.260
_refine_diff_density_rms 0.051
_refine_ls_abs_structure_details 'Flack H D (1983), Acta Cryst. A39, 876-881'
_refine_ls_abs_structure_Flack 0.002(9)
_refine_ls_extinction_method none
_refine_ls_goodness_of_fit_ref 1.017
_refine_ls_hydrogen_treatment constr
_refine_ls_matrix_type full
_refine_ls_number_parameters 271
_refine_ls_number_reflns 4546
_refine_ls_number_restraints 0
_refine_ls_restrained_S_all 1.017
_refine_ls_R_factor_all 0.0303
_refine_ls_R_factor_gt 0.0277
_refine_ls_shift/su_max 0.001
_refine_ls_shift/su_mean 0.000
_refine_ls_structure_factor_coef Fsqd
_refine_ls_weighting_details 'calc w=1/[\s^2^(Fo^2^)+(0.0343P)^2^+0.0698P] where P=(Fo^2^+2Fc^2^)/3'
_refine_ls_weighting_scheme calc
_refine_ls_wR_factor_gt 0.0688
_refine_ls_wR_factor_ref 0.0699
_reflns_number_gt 4259
_reflns_number_total 4546
_reflns_threshold_expression >2sigma(I)
_cod_data_source_file cg200606r_si_001.cif
_cod_data_source_block 1b
_cod_depositor_comments
;
The following automatic conversions were performed:

'_symmetry_cell_setting' value 'Orthorhombic' changed to
'orthorhombic' according to
/home/saulius/struct/CIF-dictionaries/cif_core.dic dictionary named
'cif_core.dic' version 2.4.1 from
2010-06-29.

'_exptl_absorpt_correction_type' value 'Multi-scan'
changed to 'multi-scan' according to
/home/saulius/struct/CIF-dictionaries/cif_core.dic dictionary named
'cif_core.dic' version 2.4.1 from 2010-06-29.

Automatic conversion script
Id: cif_fix_values 1715 2011-07-08 13:25:40Z adriana 
;
_cod_original_sg_symbol_H-M P2(1)2(1)2(1)
_cod_database_code 4501005

loop_
_symmetry_equiv_pos_as_xyz
'x, y, z'
'-x+1/2, -y, z+1/2'
'-x, y+1/2, -z+1/2'
'x+1/2, -y+1/2, -z'

loop_
_atom_site_label
_atom_site_type_symbol
_atom_site_fract_x
_atom_site_fract_y
_atom_site_fract_z
_atom_site_U_iso_or_equiv
_atom_site_adp_type
_atom_site_occupancy
_atom_site_symmetry_multiplicity
_atom_site_calc_flag
_atom_site_refinement_flags
Zn1 Zn 0.43968(3) 0.527475(16) 0.045264(13) 0.02784(7) Uani 1 1 d .
S1 S 0.83109(9) 0.86405(4) -0.21030(3) 0.03578(14) Uani 1 1 d .
O1 O 0.5313(3) 0.61765(12) -0.03064(9) 0.0429(4) Uani 1 1 d .
O2 O 0.5727(3) 0.48320(12) -0.08347(11) 0.0523(5) Uani 1 1 d .
O3 O 0.9750(3) 0.57226(12) -0.39063(10) 0.0467(5) Uani 1 1 d .
O4 O 0.7730(3) 0.47387(13) -0.36862(10) 0.0500(5) Uani 1 1 d .
O5 O 0.8638(3) 0.87866(12) -0.12585(10) 0.0502(5) Uani 1 1 d .
O6 O 0.6861(3) 0.91059(13) -0.23683(14) 0.0649(6) Uani 1 1 d .
O7 O 0.9748(3) 0.87937(14) -0.25910(11) 0.0572(6) Uani 1 1 d .
N1 N 0.2177(3) 0.49004(13) 0.00462(12) 0.0359(4) Uani 1 1 d .
N2 N 0.0278(5) 0.4443(2) -0.0780(2) 0.0860(11) Uani 1 1 d .
H2B H -0.0200 0.4222 -0.1194 0.103 Uiso 1 1 calc R
N3 N 1.3379(4) 0.73413(18) -0.28575(18) 0.0679(8) Uani 1 1 d .
N4 N 1.2468(4) 0.7184(2) -0.16769(18) 0.0731(9) Uani 1 1 d .
C1 C 0.6668(3) 0.61280(15) -0.15505(12) 0.0312(5) Uani 1 1 d .
C2 C 0.7109(3) 0.56240(15) -0.22182(13) 0.0337(5) Uani 1 1 d .
H2A H 0.6823 0.5011 -0.2250 0.040 Uiso 1 1 calc R
C3 C 0.7963(3) 0.60232(15) -0.28320(13) 0.0314(5) Uani 1 1 d .
C4 C 0.8369(3) 0.69482(16) -0.27938(12) 0.0312(5) Uani 1 1 d .
H4A H 0.8965 0.7220 -0.3202 0.037 Uiso 1 1 calc R
C5 C 0.7876(3) 0.74572(14) -0.21425(13) 0.0275(4) Uani 1 1 d .
C6 C 0.7044(3) 0.70510(15) -0.15225(12) 0.0301(5) Uani 1 1 d .
H6A H 0.6734 0.7397 -0.1084 0.036 Uiso 1 1 calc R
C7 C 0.5849(3) 0.56767(16) -0.08575(13) 0.0360(5) Uani 1 1 d .
C8 C 0.8482(3) 0.54404(16) -0.35307(13) 0.0364(6) Uani 1 1 d .
C9 C 0.1868(4) 0.45184(19) -0.06643(16) 0.0502(7) Uani 1 1 d .
H9A H 0.2669 0.4333 -0.1024 0.060 Uiso 1 1 calc R
C10 C 0.0687(4) 0.5056(2) 0.03756(17) 0.0522(7) Uani 1 1 d .
H10A H 0.0526 0.5315 0.0874 0.063 Uiso 1 1 calc R
C11 C -0.0494(4) 0.4797(3) -0.0094(2) 0.0686(9) Uani 1 1 d .
H11A H -0.1618 0.4837 0.0002 0.082 Uiso 1 1 calc R
C12 C 1.3092(6) 0.7772(2) -0.2185(2) 0.0773(12) Uani 1 1 d .
H12A H 1.3295 0.8386 -0.2086 0.093 Uiso 1 1 calc R
C13 C 1.2406(5) 0.6355(2) -0.2028(2) 0.0738(10) Uani 1 1 d .
H13A H 1.2044 0.5816 -0.1794 0.089 Uiso 1 1 calc R
C14 C 1.2959(6) 0.6449(2) -0.2774(2) 0.0723(11) Uani 1 1 d .
H14A H 1.3039 0.5994 -0.3158 0.087 Uiso 1 1 calc R
C15 C 1.4148(9) 0.7745(4) -0.3578(3) 0.131(2) Uani 1 1 d .
H15A H 1.4240 0.8399 -0.3503 0.157 Uiso 1 1 calc R
H15B H 1.5253 0.7503 -0.3631 0.157 Uiso 1 1 calc R
C16 C 1.3304(12) 0.7583(4) -0.4277(3) 0.148(3) Uani 1 1 d .
H16A H 1.3863 0.7877 -0.4710 0.221 Uiso 1 1 calc R
H16B H 1.2209 0.7823 -0.4234 0.221 Uiso 1 1 calc R
H16C H 1.3254 0.6938 -0.4373 0.221 Uiso 1 1 calc R
C17 C 1.1976(9) 0.7369(4) -0.0859(3) 0.133(3) Uani 1 1 d .
H17A H 1.2112 0.8007 -0.0748 0.200 Uiso 1 1 calc R
H17B H 1.2649 0.7019 -0.0503 0.200 Uiso 1 1 calc R
H17C H 1.0844 0.7203 -0.0788 0.200 Uiso 1 1 calc R

loop_
_atom_site_aniso_label
_atom_site_aniso_U_11
_atom_site_aniso_U_22
_atom_site_aniso_U_33
_atom_site_aniso_U_23
_atom_site_aniso_U_13
_atom_site_aniso_U_12
Zn1 0.03388(13) 0.02724(12) 0.02238(10) 0.00434(10) -0.00152(11) 0.00071(12)
S1 0.0527(4) 0.0289(3) 0.0257(2) 0.0007(2) -0.0026(3) -0.0055(3)
O1 0.0597(12) 0.0432(9) 0.0259(7) 0.0041(7) 0.0094(8) -0.0051(9)
O2 0.0631(13) 0.0340(9) 0.0598(11) 0.0116(8) 0.0130(11) -0.0018(11)
O3 0.0658(13) 0.0389(9) 0.0353(8) -0.0090(7) 0.0158(9) 0.0072(9)
O4 0.0585(12) 0.0462(10) 0.0454(9) -0.0206(9) -0.0056(9) -0.0004(11)
O5 0.0831(15) 0.0389(9) 0.0286(8) -0.0075(7) -0.0026(9) -0.0165(10)
O6 0.0778(15) 0.0343(10) 0.0825(15) 0.0070(10) -0.0253(14) 0.0078(11)
O7 0.0741(15) 0.0565(12) 0.0410(9) 0.0015(9) 0.0103(10) -0.0288(11)
N1 0.0351(10) 0.0405(11) 0.0320(9) 0.0020(8) -0.0052(9) -0.0001(9)
N2 0.095(3) 0.086(2) 0.077(2) 0.0130(17) -0.053(2) -0.0321(19)
N3 0.087(2) 0.0482(15) 0.0686(17) 0.0049(14) -0.0177(17) -0.0049(15)
N4 0.082(2) 0.0692(19) 0.0683(17) 0.0022(15) -0.0085(17) 0.0402(18)
C1 0.0380(13) 0.0301(11) 0.0254(10) 0.0035(8) 0.0008(10) 0.0010(10)
C2 0.0418(13) 0.0281(10) 0.0312(10) -0.0009(8) -0.0007(10) 0.0025(10)
C3 0.0352(12) 0.0325(11) 0.0265(9) -0.0054(9) 0.0014(10) 0.0087(10)
C4 0.0361(12) 0.0368(12) 0.0207(9) 0.0012(9) 0.0034(9) 0.0018(10)
C5 0.0324(12) 0.0268(10) 0.0234(9) 0.0001(8) -0.0004(9) 0.0007(9)
C6 0.0373(13) 0.0305(11) 0.0226(9) -0.0027(8) 0.0032(9) 0.0039(10)
C7 0.0342(14) 0.0398(12) 0.0338(11) 0.0092(10) -0.0003(10) -0.0008(11)
C8 0.0430(14) 0.0391(13) 0.0271(10) -0.0074(9) -0.0027(10) 0.0126(11)
C9 0.0621(18) 0.0478(16) 0.0406(13) -0.0018(11) -0.0094(14) -0.0056(14)
C10 0.0434(15) 0.0598(16) 0.0535(15) 0.0068(13) 0.0069(15) 0.0116(14)
C11 0.0307(13) 0.089(2) 0.086(2) 0.027(2) -0.0106(17) -0.0009(19)
C12 0.112(3) 0.0416(17) 0.079(2) -0.0026(17) -0.036(3) 0.020(2)
C13 0.072(3) 0.058(2) 0.092(3) 0.011(2) -0.014(2) 0.0024(19)
C14 0.096(3) 0.0407(16) 0.080(2) -0.0028(16) -0.021(2) -0.0089(19)
C15 0.160(6) 0.119(4) 0.114(4) 0.054(3) -0.054(4) -0.054(4)
C16 0.250(9) 0.087(3) 0.106(4) -0.002(3) -0.006(5) -0.016(5)
C17 0.177(6) 0.152(4) 0.072(3) 0.007(3) 0.010(3) 0.109(5)

loop_
_atom_type_symbol
_atom_type_description
_atom_type_scat_dispersion_real
_atom_type_scat_dispersion_imag
_atom_type_scat_source
C C 0.0033 0.0016 'International Tables Vol C Tables 4.2.6.8 and 6.1.1.4'
H H 0.0000 0.0000 'International Tables Vol C Tables 4.2.6.8 and 6.1.1.4'
B B 0.0013 0.0007 'International Tables Vol C Tables 4.2.6.8 and 6.1.1.4'
N N 0.0061 0.0033 'International Tables Vol C Tables 4.2.6.8 and 6.1.1.4'
O O 0.0106 0.0060 'International Tables Vol C Tables 4.2.6.8 and 6.1.1.4'
F F 0.0171 0.0103 'International Tables Vol C Tables 4.2.6.8 and 6.1.1.4'
Na Na 0.0362 0.0249 'International Tables Vol C Tables 4.2.6.8 and 6.1.1.4'
S S 0.1246 0.1234 'International Tables Vol C Tables 4.2.6.8 and 6.1.1.4'
Zn Zn 0.2839 1.4301 'International Tables Vol C Tables 4.2.6.8 and 6.1.1.4'

loop_
_geom_angle_atom_site_label_1
_geom_angle_atom_site_label_2
_geom_angle_atom_site_label_3
_geom_angle
_geom_angle_site_symmetry_1
_geom_angle_site_symmetry_3
O3 Zn1 O1 136.38(9) 2_665 .
O3 Zn1 N1 107.73(8) 2_665 .
O1 Zn1 N1 107.50(8) . .
O3 Zn1 O5 104.34(8) 2_665 4_465
O1 Zn1 O5 95.33(7) . 4_465
N1 Zn1 O5 98.01(9) . 4_465
O6 S1 O7 114.49(13) . .
O6 S1 O5 112.50(14) . .
O7 S1 O5 112.47(12) . .
O6 S1 C5 106.86(12) . .
O7 S1 C5 106.98(12) . .
O5 S1 C5 102.49(10) . .
C7 O1 Zn1 102.51(14) . .
C8 O3 Zn1 108.61(15) . 2_664
S1 O5 Zn1 143.60(11) . 4_565
C9 N1 C10 105.5(2) . .
C9 N1 Zn1 125.8(2) . .
C10 N1 Zn1 128.37(18) . .
C9 N2 C11 106.6(3) . .
C9 N2 H2B 126.7 . .
C11 N2 H2B 126.7 . .
C12 N3 C14 109.1(3) . .
C12 N3 C15 125.8(4) . .
C14 N3 C15 124.9(4) . .
C12 N4 C13 108.6(3) . .
C12 N4 C17 126.7(4) . .
C13 N4 C17 124.7(4) . .
C6 C1 C2 119.2(2) . .
C6 C1 C7 120.1(2) . .
C2 C1 C7 120.6(2) . .
C3 C2 C1 120.7(2) . .
C3 C2 H2A 119.7 . .
C1 C2 H2A 119.7 . .
C2 C3 C4 119.9(2) . .
C2 C3 C8 119.0(2) . .
C4 C3 C8 121.2(2) . .
C5 C4 C3 119.4(2) . .
C5 C4 H4A 120.3 . .
C3 C4 H4A 120.3 . .
C6 C5 C4 120.5(2) . .
C6 C5 S1 119.50(16) . .
C4 C5 S1 119.96(18) . .
C5 C6 C1 120.2(2) . .
C5 C6 H6A 119.9 . .
C1 C6 H6A 119.9 . .
O2 C7 O1 121.9(2) . .
O2 C7 C1 120.0(2) . .
O1 C7 C1 118.1(2) . .
O2 C7 Zn1 73.03(14) . .
O1 C7 Zn1 48.89(11) . .
C1 C7 Zn1 166.96(17) . .
O4 C8 O3 124.7(2) . .
O4 C8 C3 120.0(2) . .
O3 C8 C3 115.3(2) . .
N2 C9 N1 110.6(3) . .
N2 C9 H9A 124.7 . .
N1 C9 H9A 124.7 . .
C11 C10 N1 111.3(3) . .
C11 C10 H10A 124.3 . .
N1 C10 H10A 124.3 . .
C10 C11 N2 106.0(3) . .
C10 C11 H11A 127.0 . .
N2 C11 H11A 127.0 . .
N4 C12 N3 108.3(3) . .
N4 C12 H12A 125.9 . .
N3 C12 H12A 125.9 . .
C14 C13 N4 107.7(3) . .
C14 C13 H13A 126.1 . .
N4 C13 H13A 126.1 . .
C13 C14 N3 106.2(3) . .
C13 C14 H14A 126.9 . .
N3 C14 H14A 126.9 . .
C16 C15 N3 114.6(5) . .
C16 C15 H15A 108.6 . .
N3 C15 H15A 108.6 . .
C16 C15 H15B 108.6 . .
N3 C15 H15B 108.6 . .
H15A C15 H15B 107.6 . .
C15 C16 H16A 109.5 . .
C15 C16 H16B 109.5 . .
H16A C16 H16B 109.5 . .
C15 C16 H16C 109.5 . .
H16A C16 H16C 109.5 . .
H16B C16 H16C 109.5 . .
N4 C17 H17A 109.5 . .
N4 C17 H17B 109.5 . .
H17A C17 H17B 109.5 . .
N4 C17 H17C 109.5 . .
H17A C17 H17C 109.5 . .
H17B C17 H17C 109.5 . .

loop_
_geom_bond_atom_site_label_1
_geom_bond_atom_site_label_2
_geom_bond_distance
_geom_bond_site_symmetry_2
Zn1 O3 1.9446(16) 2_665
Zn1 O1 1.9831(16) .
Zn1 N1 2.007(2) .
Zn1 O5 2.0279(16) 4_465
S1 O6 1.434(2) .
S1 O7 1.446(2) .
S1 O5 1.4613(17) .
S1 C5 1.771(2) .
O1 C7 1.260(3) .
O2 C7 1.243(3) .
O3 C8 1.278(3) .
O3 Zn1 1.9446(16) 2_664
O4 C8 1.225(3) .
O5 Zn1 2.0279(16) 4_565
N1 C9 1.344(3) .
N1 C10 1.352(4) .
N2 C9 1.312(5) .
N2 C11 1.413(5) .
N2 H2B 0.8600 .
N3 C12 1.317(5) .
N3 C14 1.359(4) .
N3 C15 1.487(6) .
N4 C12 1.315(5) .
N4 C13 1.352(5) .
N4 C17 1.459(5) .
C1 C6 1.388(3) .
C1 C2 1.391(3) .
C1 C7 1.497(3) .
C2 C3 1.375(3) .
C2 H2A 0.9300 .
C3 C4 1.397(3) .
C3 C8 1.513(3) .
C4 C5 1.385(3) .
C4 H4A 0.9300 .
C5 C6 1.379(3) .
C6 H6A 0.9300 .
C9 H9A 0.9300 .
C10 C11 1.300(4) .
C10 H10A 0.9300 .
C11 H11A 0.9300 .
C12 H12A 0.9300 .
C13 C14 1.340(5) .
C13 H13A 0.9300 .
C14 H14A 0.9300 .
C15 C16 1.382(8) .
C15 H15A 0.9700 .
C15 H15B 0.9700 .
C16 H16A 0.9600 .
C16 H16B 0.9600 .
C16 H16C 0.9600 .
C17 H17A 0.9600 .
C17 H17B 0.9600 .
C17 H17C 0.9600 .

loop_
_geom_hbond_atom_site_label_D
_geom_hbond_atom_site_label_H
_geom_hbond_atom_site_label_A
_geom_hbond_distance_DH
_geom_hbond_distance_HA
_geom_hbond_distance_DA
_geom_hbond_angle_DHA
_geom_hbond_site_symmetry_A
N2 H2B O7 0.86 2.17 2.901(4) 142.6 3_644
